data_1517265
loop_
_publ_author_name
'Yang, Yong-Xun'
'Shan, Lei'
'Liu, Qing-Xin'
'Shen, Yun-Heng'
'Zhang, Jian-Ping'
'Ye, Ji'
'Xu, Xi-Ke'
'Li, Hui-Liang'
'Zhang, Wei-Dong'

_publ_section_title
;
 Carpedilactones A-D, Four New Isomeric Sesquiterpene Lactone Dimers with
 Potent Cytotoxicity from Carpesium faberi.
;
_journal_issue 16
_journal_name_full 'Organic letters'
_journal_page_first 4216
_journal_page_last 4219
_journal_paper_doi 10.1021/ol501923k
_journal_volume 16
_journal_year 2014
_chemical_absolute_configuration ad
_chemical_formula_sum 'C30 H38 O6'
_chemical_formula_weight 494.60
_chemical_name_systematic
; 
 ? 
;
_space_group_crystal_system tetragonal
_space_group_IT_number 96
_space_group_name_Hall 'P 4nw 2abw'
_space_group_name_H-M_alt 'P 43 21 2'
_symmetry_space_group_name_Hall 'P 4nw 2abw'
_symmetry_space_group_name_H-M 'P 43 21 2'
_atom_sites_solution_hydrogens geom
_audit_creation_method SHELXL-2013
_cell_angle_alpha 90
_cell_angle_beta 90
_cell_angle_gamma 90
_cell_formula_units_Z 8
_cell_length_a 14.34420(10)
_cell_length_b 14.34420(10)
_cell_length_c 26.2596(3)
_cell_measurement_reflns_used 8246
_cell_measurement_temperature 140(2)
_cell_measurement_theta_max 68.04
_cell_measurement_theta_min 4.57
_cell_volume 5403.07(8)
_computing_cell_refinement 'Bruker SAINT'
_computing_data_collection 'Bruker APEX2'
_computing_data_reduction 'Bruker SAINT'
_computing_molecular_graphics 'Bruker SHELXTL'
_computing_publication_material 'Bruker SHELXTL'
_computing_structure_refinement 'SHELXL-2013 (Sheldrick, 2013)'
_computing_structure_solution 'SHELXS-97 (Sheldrick, 2008)'
_diffrn_ambient_temperature 140(2)
_diffrn_measured_fraction_theta_full 0.999
_diffrn_measured_fraction_theta_max 0.996
_diffrn_measurement_device_type 'Bruker APEX-II CCD'
_diffrn_measurement_method '\f and \w scans'
_diffrn_radiation_type CuK\a
_diffrn_radiation_wavelength 1.54178
_diffrn_reflns_av_R_equivalents 0.0754
_diffrn_reflns_av_unetI/netI 0.0415
_diffrn_reflns_Laue_measured_fraction_full 0.999
_diffrn_reflns_Laue_measured_fraction_max 0.996
_diffrn_reflns_limit_h_max 17
_diffrn_reflns_limit_h_min -17
_diffrn_reflns_limit_k_max 17
_diffrn_reflns_limit_k_min -16
_diffrn_reflns_limit_l_max 31
_diffrn_reflns_limit_l_min -29
_diffrn_reflns_number 40030
_diffrn_reflns_point_group_measured_fraction_full 0.999
_diffrn_reflns_point_group_measured_fraction_max 0.990
_diffrn_reflns_theta_full 67.679
_diffrn_reflns_theta_max 70.205
_diffrn_reflns_theta_min 4.565
_exptl_absorpt_coefficient_mu 0.673
_exptl_absorpt_correction_T_max 0.7533
_exptl_absorpt_correction_T_min 0.4950
_exptl_absorpt_correction_type multi-scan
_exptl_absorpt_process_details sadabs
_exptl_crystal_colour colourless
_exptl_crystal_density_diffrn 1.216
_exptl_crystal_description prism
_exptl_crystal_F_000 2128
_exptl_crystal_size_max 0.200
_exptl_crystal_size_mid 0.080
_exptl_crystal_size_min 0.060
_platon_squeeze_details
;
;
_refine_diff_density_max 0.341
_refine_diff_density_min -0.339
_refine_diff_density_rms 0.093
_refine_ls_abs_structure_details
; 
 Flack x determined using 1910 quotients [(I+)-(I-)]/[(I+)+(I-)] 
 (Parsons and Flack (2004), Acta Cryst. A60, s61). 
;
_refine_ls_abs_structure_Flack -0.02(9)
_refine_ls_extinction_method none
_refine_ls_goodness_of_fit_ref 1.133
_refine_ls_hydrogen_treatment constr
_refine_ls_matrix_type full
_refine_ls_number_parameters 330
_refine_ls_number_reflns 5101
_refine_ls_number_restraints 0
_refine_ls_restrained_S_all 1.133
_refine_ls_R_factor_all 0.0558
_refine_ls_R_factor_gt 0.0518
_refine_ls_shift/su_max 0.002
_refine_ls_shift/su_mean 0.000
_refine_ls_structure_factor_coef Fsqd
_refine_ls_weighting_details 'w=1/[\s^2^(Fo^2^)+(0.0878P)^2^+1.3735P] where P=(Fo^2^+2Fc^2^)/3'
_refine_ls_weighting_scheme calc
_refine_ls_wR_factor_gt 0.1485
_refine_ls_wR_factor_ref 0.1522
_reflns_Friedel_coverage 0.709
_reflns_Friedel_fraction_full 1.000
_reflns_Friedel_fraction_max 0.983
_reflns_number_gt 4767
_reflns_number_total 5101
_reflns_threshold_expression 'I > 2\s(I)'
_cod_data_source_file ol501923k_si_005.cif
_cod_data_source_block dm14056
_cod_depositor_comments 'Adding full bibliography for 1517265--1517268.cif.'
_cod_original_cell_volume 5403.07(10)
_cod_database_code 1517265
_shelx_space_group_comment
; 
The symmetry employed for this shelxl refinement is uniquely defined 
by the following loop, which should always be used as a source of 
symmetry information in preference to the above space-group names. 
They are only intended as comments. 
;
_shelx_estimated_absorpt_t_min 0.877
_shelx_estimated_absorpt_t_max 0.961
_shelxl_version_number 2013-4

loop_
_space_group_symop_operation_xyz
'x, y, z'
'-y+1/2, x+1/2, z+3/4'
'y+1/2, -x+1/2, z+1/4'
'x+1/2, -y+1/2, -z+1/4'
'-x+1/2, y+1/2, -z+3/4'
'-x, -y, z+1/2'
'y, x, -z'
'-y, -x, -z+1/2'

loop_
_atom_site_label
_atom_site_type_symbol
_atom_site_fract_x
_atom_site_fract_y
_atom_site_fract_z
_atom_site_U_iso_or_equiv
_atom_site_adp_type
_atom_site_occupancy
_atom_site_site_symmetry_order
_atom_site_calc_flag
_atom_site_refinement_flags_posn
_atom_site_refinement_flags_adp
O1 O 0.41730(16) 0.7636(2) 0.09601(9) 0.0459(7) Uani 1 1 d . .
H1O H 0.4233 0.7976 0.0702 0.069 Uiso 1 1 calc R U
O2 O 0.54348(19) 0.85592(19) 0.03676(9) 0.0458(6) Uani 1 1 d . .
H2 H 0.5282 0.8672 0.0065 0.069 Uiso 1 1 calc R U
O3 O 0.7084(2) 0.57878(19) 0.30446(11) 0.0523(7) Uani 1 1 d . .
O4 O 0.58767(17) 0.61717(17) 0.25557(9) 0.0401(6) Uani 1 1 d . .
O5 O 0.4754(2) 1.1598(2) 0.43295(11) 0.0584(8) Uani 1 1 d . .
O6 O 0.53846(17) 1.01728(18) 0.43105(8) 0.0416(6) Uani 1 1 d . .
C1 C 0.4782(2) 0.6855(3) 0.09201(13) 0.0397(8) Uani 1 1 d . .
H1 H 0.4389 0.6280 0.0925 0.048 Uiso 1 1 calc R U
C2 C 0.5309(2) 0.6870(3) 0.04164(12) 0.0376(8) Uani 1 1 d . .
H2A H 0.5672 0.6286 0.0381 0.045 Uiso 1 1 calc R U
H2B H 0.4857 0.6900 0.0132 0.045 Uiso 1 1 calc R U
C3 C 0.5963(2) 0.7698(2) 0.03868(11) 0.0331(7) Uani 1 1 d . .
H3 H 0.6353 0.7645 0.0073 0.040 Uiso 1 1 calc R U
C4 C 0.6589(2) 0.7738(2) 0.08453(11) 0.0336(7) Uani 1 1 d . .
C5 C 0.6111(2) 0.7662(2) 0.13575(10) 0.0280(6) Uani 1 1 d . .
H5 H 0.5704 0.8223 0.1393 0.034 Uiso 1 1 calc R U
C6 C 0.6778(2) 0.7666(2) 0.18089(10) 0.0300(6) Uani 1 1 d . .
H6A H 0.7202 0.8208 0.1779 0.036 Uiso 1 1 calc R U
H6B H 0.7164 0.7094 0.1799 0.036 Uiso 1 1 calc R U
C7 C 0.6273(2) 0.7714(2) 0.23204(10) 0.0267(6) Uani 1 1 d . .
H7 H 0.6039 0.8362 0.2376 0.032 Uiso 1 1 calc R U
C8 C 0.5459(2) 0.7033(2) 0.23561(11) 0.0323(7) Uani 1 1 d . .
H8 H 0.5016 0.7276 0.2619 0.039 Uiso 1 1 calc R U
C9 C 0.4907(2) 0.6854(3) 0.18734(12) 0.0357(7) Uani 1 1 d . .
H9A H 0.4438 0.7356 0.1837 0.043 Uiso 1 1 calc R U
H9B H 0.4564 0.6261 0.1916 0.043 Uiso 1 1 calc R U
C10 C 0.5464(2) 0.6800(2) 0.13786(11) 0.0305(7) Uani 1 1 d . .
C11 C 0.6893(2) 0.7422(2) 0.27791(11) 0.0289(6) Uani 1 1 d . .
C12 C 0.6650(2) 0.6385(2) 0.28223(12) 0.0372(7) Uani 1 1 d . .
C13 C 0.7972(2) 0.7501(3) 0.27209(11) 0.0348(7) Uani 1 1 d . .
H13C H 0.8268 0.6879 0.2733 0.042 Uiso 1 1 calc R U
H13D H 0.8139 0.7809 0.2396 0.042 Uiso 1 1 calc R U
C14 C 0.6009(3) 0.5881(3) 0.13476(15) 0.0462(8) Uani 1 1 d . .
H14D H 0.6283 0.5741 0.1681 0.069 Uiso 1 1 calc R U
H14E H 0.6506 0.5939 0.1094 0.069 Uiso 1 1 calc R U
H14F H 0.5586 0.5376 0.1249 0.069 Uiso 1 1 calc R U
C15 C 0.7496(3) 0.7837(4) 0.07839(13) 0.0598(13) Uani 1 1 d . .
H15A H 0.7751 0.7883 0.0451 0.072 Uiso 1 1 calc R U
H15B H 0.7894 0.7862 0.1073 0.072 Uiso 1 1 calc R U
C1' C 0.6710(2) 0.8023(2) 0.32901(10) 0.0289(6) Uani 1 1 d . .
C2' C 0.7596(2) 0.7771(3) 0.35937(11) 0.0380(7) Uani 1 1 d . .
H2'1 H 0.7653 0.8127 0.3915 0.046 Uiso 1 1 calc R U
H2'2 H 0.7650 0.7094 0.3662 0.046 Uiso 1 1 calc R U
C3' C 0.8274(2) 0.8105(3) 0.31839(11) 0.0380(8) Uani 1 1 d . .
H3' H 0.8951 0.8074 0.3275 0.046 Uiso 1 1 calc R U
C4' C 0.7897(2) 0.9068(3) 0.30695(11) 0.0352(7) Uani 1 1 d . .
C5' C 0.6966(2) 0.9028(2) 0.31205(10) 0.0305(6) Uani 1 1 d . .
C6' C 0.6301(2) 0.9809(2) 0.30074(11) 0.0341(7) Uani 1 1 d . .
H6'1 H 0.5993 0.9688 0.2677 0.041 Uiso 1 1 calc R U
H6'2 H 0.6658 1.0397 0.2975 0.041 Uiso 1 1 calc R U
C7' C 0.5554(2) 0.9931(2) 0.34175(11) 0.0330(7) Uani 1 1 d . .
H7' H 0.4994 0.9557 0.3319 0.040 Uiso 1 1 calc R U
C8' C 0.5892(2) 0.9600(2) 0.39359(11) 0.0330(7) Uani 1 1 d . .
H8' H 0.6577 0.9717 0.3968 0.040 Uiso 1 1 calc R U
C9' C 0.5689(3) 0.8576(3) 0.40351(11) 0.0391(8) Uani 1 1 d . .
H9'1 H 0.5048 0.8525 0.4172 0.047 Uiso 1 1 calc R U
H9'2 H 0.6121 0.8353 0.4303 0.047 Uiso 1 1 calc R U
C10' C 0.5773(2) 0.7918(2) 0.35697(12) 0.0334(7) Uani 1 1 d . .
H10' H 0.5268 0.8091 0.3324 0.040 Uiso 1 1 calc R U
C11' C 0.5252(3) 1.0914(3) 0.35271(13) 0.0416(8) Uani 1 1 d . .
C12' C 0.5093(3) 1.0964(3) 0.40830(13) 0.0433(8) Uani 1 1 d . .
C13' C 0.5123(4) 1.1626(3) 0.32181(17) 0.0709(15) Uani 1 1 d . .
H13A H 0.4919 1.2208 0.3350 0.085 Uiso 1 1 calc R U
H13B H 0.5235 1.1557 0.2863 0.085 Uiso 1 1 calc R U
C14' C 0.5568(3) 0.6939(3) 0.37590(15) 0.0493(9) Uani 1 1 d . .
H14A H 0.5497 0.6519 0.3467 0.074 Uiso 1 1 calc R U
H14B H 0.4991 0.6943 0.3958 0.074 Uiso 1 1 calc R U
H14C H 0.6084 0.6724 0.3973 0.074 Uiso 1 1 calc R U
C15' C 0.8503(3) 0.9829(3) 0.28699(16) 0.0517(10) Uani 1 1 d . .
H15C H 0.8124 1.0386 0.2806 0.078 Uiso 1 1 calc R U
H15D H 0.8796 0.9627 0.2551 0.078 Uiso 1 1 calc R U
H15E H 0.8987 0.9975 0.3121 0.078 Uiso 1 1 calc R U

loop_
_atom_site_aniso_label
_atom_site_aniso_U_11
_atom_site_aniso_U_22
_atom_site_aniso_U_33
_atom_site_aniso_U_23
_atom_site_aniso_U_13
_atom_site_aniso_U_12
O1 0.0244(11) 0.085(2) 0.0287(11) -0.0042(12) -0.0025(9) 0.0132(12)
O2 0.0527(15) 0.0557(15) 0.0292(12) -0.0067(11) -0.0085(11) 0.0167(12)
O3 0.0643(17) 0.0445(14) 0.0480(15) 0.0046(12) -0.0102(13) 0.0153(13)
O4 0.0460(13) 0.0404(12) 0.0338(12) 0.0005(10) -0.0061(10) -0.0028(10)
O5 0.077(2) 0.0597(17) 0.0384(14) -0.0189(13) 0.0196(14) 0.0101(15)
O6 0.0477(13) 0.0577(15) 0.0195(10) -0.0116(10) 0.0073(9) 0.0038(11)
C1 0.0310(16) 0.059(2) 0.0288(16) -0.0107(15) -0.0046(13) -0.0036(14)
C2 0.0298(15) 0.057(2) 0.0256(15) -0.0155(14) -0.0084(12) 0.0028(14)
C3 0.0259(14) 0.054(2) 0.0196(14) -0.0079(13) -0.0024(11) 0.0070(13)
C4 0.0281(14) 0.054(2) 0.0190(13) -0.0035(13) -0.0028(12) -0.0010(13)
C5 0.0245(13) 0.0411(16) 0.0183(13) -0.0048(11) -0.0011(11) 0.0008(12)
C6 0.0272(13) 0.0444(17) 0.0183(13) -0.0024(12) -0.0027(11) -0.0011(12)
C7 0.0268(13) 0.0354(15) 0.0178(13) -0.0029(11) -0.0020(10) 0.0029(11)
C8 0.0288(14) 0.0438(17) 0.0242(15) -0.0024(13) 0.0007(12) -0.0004(13)
C9 0.0267(14) 0.0521(19) 0.0284(15) -0.0035(14) -0.0013(12) -0.0053(13)
C10 0.0255(14) 0.0418(17) 0.0243(14) -0.0073(12) -0.0029(12) -0.0011(12)
C11 0.0286(15) 0.0385(16) 0.0196(13) -0.0041(12) -0.0029(11) 0.0038(12)
C12 0.0425(18) 0.0425(18) 0.0264(15) -0.0020(13) -0.0034(13) 0.0065(14)
C13 0.0277(15) 0.0534(19) 0.0232(14) -0.0092(13) -0.0049(12) 0.0093(13)
C14 0.054(2) 0.045(2) 0.0397(18) -0.0092(15) -0.0041(16) 0.0077(17)
C15 0.0295(17) 0.130(4) 0.0197(16) -0.004(2) -0.0033(13) -0.010(2)
C1' 0.0305(15) 0.0414(16) 0.0149(12) 0.0003(11) -0.0005(11) 0.0038(12)
C2' 0.0396(17) 0.055(2) 0.0189(14) -0.0015(14) -0.0078(13) 0.0082(15)
C3' 0.0268(14) 0.065(2) 0.0220(14) -0.0110(15) -0.0063(12) 0.0040(14)
C4' 0.0334(15) 0.0527(19) 0.0196(13) -0.0115(13) 0.0012(12) -0.0031(14)
C5' 0.0337(15) 0.0448(17) 0.0131(11) -0.0068(12) 0.0036(11) -0.0013(13)
C6' 0.0447(18) 0.0427(17) 0.0149(13) -0.0033(12) 0.0051(12) 0.0040(14)
C7' 0.0349(16) 0.0455(18) 0.0186(14) -0.0064(12) 0.0029(12) 0.0036(13)
C8' 0.0338(16) 0.0478(18) 0.0174(13) -0.0086(12) 0.0042(12) 0.0027(13)
C9' 0.0443(18) 0.056(2) 0.0173(14) 0.0027(13) 0.0062(12) 0.0042(15)
C10' 0.0352(16) 0.0438(17) 0.0214(13) 0.0027(13) 0.0032(12) 0.0026(13)
C11' 0.050(2) 0.048(2) 0.0272(16) -0.0073(14) 0.0062(14) 0.0095(16)
C12' 0.049(2) 0.053(2) 0.0287(16) -0.0122(15) 0.0078(14) 0.0049(16)
C13' 0.118(4) 0.052(2) 0.042(2) -0.0017(19) 0.022(2) 0.030(3)
C14' 0.059(2) 0.054(2) 0.0352(19) 0.0074(16) 0.0124(17) -0.0049(18)
C15' 0.046(2) 0.063(2) 0.046(2) -0.0118(18) 0.0085(17) -0.0144(18)

loop_
_atom_type_symbol
_atom_type_description
_atom_type_scat_dispersion_real
_atom_type_scat_dispersion_imag
_atom_type_scat_source
C C 0.0181 0.0091 'International Tables Vol C Tables 4.2.6.8 and 6.1.1.4'
H H 0.0000 0.0000 'International Tables Vol C Tables 4.2.6.8 and 6.1.1.4'
O O 0.0492 0.0322 'International Tables Vol C Tables 4.2.6.8 and 6.1.1.4'

loop_
_geom_angle_atom_site_label_1
_geom_angle_atom_site_label_2
_geom_angle_atom_site_label_3
_geom_angle
C1 O1 H1O 109.5
C3 O2 H2 109.5
C12 O4 C8 109.3(3)
C12' O6 C8' 109.0(2)
O1 C1 C2 111.0(3)
O1 C1 C10 111.7(3)
C2 C1 C10 111.2(3)
O1 C1 H1 107.6
C2 C1 H1 107.6
C10 C1 H1 107.6
C3 C2 C1 111.2(3)
C3 C2 H2A 109.4
C1 C2 H2A 109.4
C3 C2 H2B 109.4
C1 C2 H2B 109.4
H2A C2 H2B 108.0
O2 C3 C4 107.9(3)
O2 C3 C2 110.3(3)
C4 C3 C2 111.0(3)
O2 C3 H3 109.2
C4 C3 H3 109.2
C2 C3 H3 109.2
C15 C4 C3 119.7(3)
C15 C4 C5 124.3(3)
C3 C4 C5 116.0(3)
C4 C5 C6 114.0(2)
C4 C5 C10 111.2(2)
C6 C5 C10 110.6(3)
C4 C5 H5 106.9
C6 C5 H5 106.9
C10 C5 H5 106.9
C5 C6 C7 112.7(2)
C5 C6 H6A 109.1
C7 C6 H6A 109.1
C5 C6 H6B 109.1
C7 C6 H6B 109.1
H6A C6 H6B 107.8
C8 C7 C6 112.9(2)
C8 C7 C11 102.6(2)
C6 C7 C11 113.4(2)
C8 C7 H7 109.2
C6 C7 H7 109.2
C11 C7 H7 109.2
O4 C8 C9 111.7(3)
O4 C8 C7 104.3(2)
C9 C8 C7 117.1(3)
O4 C8 H8 107.8
C9 C8 H8 107.8
C7 C8 H8 107.8
C8 C9 C10 116.6(2)
C8 C9 H9A 108.1
C10 C9 H9A 108.1
C8 C9 H9B 108.1
C10 C9 H9B 108.1
H9A C9 H9B 107.3
C9 C10 C14 110.8(3)
C9 C10 C5 107.6(2)
C14 C10 C5 112.3(3)
C9 C10 C1 109.1(2)
C14 C10 C1 108.9(3)
C5 C10 C1 108.0(3)
C12 C11 C7 100.8(2)
C12 C11 C13 107.7(3)
C7 C11 C13 118.2(2)
C12 C11 C1' 114.8(3)
C7 C11 C1' 114.0(2)
C13 C11 C1' 101.8(2)
O3 C12 O4 120.9(3)
O3 C12 C11 127.3(3)
O4 C12 C11 111.7(3)
C3' C13 C11 104.0(2)
C3' C13 H13C 111.0
C11 C13 H13C 111.0
C3' C13 H13D 111.0
C11 C13 H13D 111.0
H13C C13 H13D 109.0
C10 C14 H14D 109.5
C10 C14 H14E 109.5
H14D C14 H14E 109.5
C10 C14 H14F 109.5
H14D C14 H14F 109.5
H14E C14 H14F 109.5
C4 C15 H15A 120.0
C4 C15 H15B 120.0
H15A C15 H15B 120.0
C10' C1' C2' 116.8(2)
C10' C1' C5' 115.7(2)
C2' C1' C5' 99.8(2)
C10' C1' C11 119.1(3)
C2' C1' C11 99.8(2)
C5' C1' C11 102.6(2)
C3' C2' C1' 95.0(2)
C3' C2' H2'1 112.7
C1' C2' H2'1 112.7
C3' C2' H2'2 112.7
C1' C2' H2'2 112.7
H2'1 C2' H2'2 110.2
C4' C3' C2' 101.5(3)
C4' C3' C13 104.7(3)
C2' C3' C13 101.4(3)
C4' C3' H3' 115.8
C2' C3' H3' 115.8
C13 C3' H3' 115.8
C5' C4' C15' 130.2(4)
C5' C4' C3' 107.3(3)
C15' C4' C3' 122.0(3)
C4' C5' C6' 125.4(3)
C4' C5' C1' 107.7(3)
C6' C5' C1' 126.9(3)
C5' C6' C7' 113.0(3)
C5' C6' H6'1 109.0
C7' C6' H6'1 109.0
C5' C6' H6'2 109.0
C7' C6' H6'2 109.0
H6'1 C6' H6'2 107.8
C11' C7' C8' 102.3(2)
C11' C7' C6' 116.4(3)
C8' C7' C6' 111.8(3)
C11' C7' H7' 108.7
C8' C7' H7' 108.7
C6' C7' H7' 108.7
O6 C8' C9' 109.2(3)
O6 C8' C7' 105.4(2)
C9' C8' C7' 113.2(3)
O6 C8' H8' 109.6
C9' C8' H8' 109.6
C7' C8' H8' 109.6
C8' C9' C10' 116.0(3)
C8' C9' H9'1 108.3
C10' C9' H9'1 108.3
C8' C9' H9'2 108.3
C10' C9' H9'2 108.3
H9'1 C9' H9'2 107.4
C14' C10' C1' 114.6(3)
C14' C10' C9' 106.9(3)
C1' C10' C9' 112.6(3)
C14' C10' H10' 107.5
C1' C10' H10' 107.5
C9' C10' H10' 107.5
C13' C11' C12' 123.3(3)
C13' C11' C7' 130.5(3)
C12' C11' C7' 106.2(3)
O5 C12' O6 121.1(3)
O5 C12' C11' 128.4(4)
O6 C12' C11' 110.4(3)
C11' C13' H13A 120.0
C11' C13' H13B 120.0
H13A C13' H13B 120.0
C10' C14' H14A 109.5
C10' C14' H14B 109.5
H14A C14' H14B 109.5
C10' C14' H14C 109.5
H14A C14' H14C 109.5
H14B C14' H14C 109.5
C4' C15' H15C 109.5
C4' C15' H15D 109.5
H15C C15' H15D 109.5
C4' C15' H15E 109.5
H15C C15' H15E 109.5
H15D C15' H15E 109.5

loop_
_geom_bond_atom_site_label_1
_geom_bond_atom_site_label_2
_geom_bond_distance
O1 C1 1.425(4)
O1 H1O 0.8400
O2 C3 1.450(4)
O2 H2 0.8400
O3 C12 1.209(4)
O4 C12 1.347(4)
O4 C8 1.470(4)
O5 C12' 1.219(4)
O6 C12' 1.348(5)
O6 C8' 1.474(3)
C1 C2 1.523(5)
C1 C10 1.553(4)
C1 H1 1.0000
C2 C3 1.516(5)
C2 H2A 0.9900
C2 H2B 0.9900
C3 C4 1.503(4)
C3 H3 1.0000
C4 C15 1.319(5)
C4 C5 1.514(4)
C5 C6 1.524(4)
C5 C10 1.546(4)
C5 H5 1.0000
C6 C7 1.528(4)
C6 H6A 0.9900
C6 H6B 0.9900
C7 C8 1.525(4)
C7 C11 1.555(4)
C7 H7 1.0000
C8 C9 1.516(4)
C8 H8 1.0000
C9 C10 1.527(4)
C9 H9A 0.9900
C9 H9B 0.9900
C10 C14 1.534(5)
C11 C12 1.532(5)
C11 C13 1.559(4)
C11 C1' 1.616(4)
C13 C3' 1.555(4)
C13 H13C 0.9900
C13 H13D 0.9900
C14 H14D 0.9800
C14 H14E 0.9800
C14 H14F 0.9800
C15 H15A 0.9500
C15 H15B 0.9500
C1' C10' 1.539(4)
C1' C2' 1.544(4)
C1' C5' 1.553(4)
C2' C3' 1.528(5)
C2' H2'1 0.9900
C2' H2'2 0.9900
C3' C4' 1.514(5)
C3' H3' 1.0000
C4' C5' 1.344(4)
C4' C15' 1.490(5)
C5' C6' 1.500(5)
C6' C7' 1.529(4)
C6' H6'1 0.9900
C6' H6'2 0.9900
C7' C11' 1.503(5)
C7' C8' 1.521(4)
C7' H7' 1.0000
C8' C9' 1.519(5)
C8' H8' 1.0000
C9' C10' 1.549(5)
C9' H9'1 0.9900
C9' H9'2 0.9900
C10' C14' 1.518(5)
C10' H10' 1.0000
C11' C13' 1.318(6)
C11' C12' 1.479(4)
C13' H13A 0.9500
C13' H13B 0.9500
C14' H14A 0.9800
C14' H14B 0.9800
C14' H14C 0.9800
C15' H15C 0.9800
C15' H15D 0.9800
C15' H15E 0.9800

loop_
_geom_hbond_atom_site_label_D
_geom_hbond_atom_site_label_H
_geom_hbond_atom_site_label_A
_geom_hbond_distance_DH
_geom_hbond_distance_HA
_geom_hbond_distance_DA
_geom_hbond_angle_DHA
_geom_hbond_site_symmetry_A
O1 H1O O2 0.84 2.11 2.729(4) 130.6 .
O2 H2 O5 0.84 1.97 2.749(4) 153.6 6_674
C7' H7' O2 1.00 2.38 3.248(4) 145.4 3_465

loop_
_geom_torsion_atom_site_label_1
_geom_torsion_atom_site_label_2
_geom_torsion_atom_site_label_3
_geom_torsion_atom_site_label_4
_geom_torsion
O1 C1 C2 C3 65.4(3)
C10 C1 C2 C3 -59.5(4)
C1 C2 C3 O2 -66.9(3)
C1 C2 C3 C4 52.6(4)
O2 C3 C4 C15 -108.8(4)
C2 C3 C4 C15 130.2(4)
O2 C3 C4 C5 70.9(4)
C2 C3 C4 C5 -50.0(4)
C15 C4 C5 C6 -2.6(5)
C3 C4 C5 C6 177.7(3)
C15 C4 C5 C10 -128.4(4)
C3 C4 C5 C10 51.8(4)
C4 C5 C6 C7 172.7(3)
C10 C5 C6 C7 -61.2(3)
C5 C6 C7 C8 46.4(4)
C5 C6 C7 C11 162.6(3)
C12 O4 C8 C9 152.9(3)
C12 O4 C8 C7 25.4(3)
C6 C7 C8 O4 89.1(3)
C11 C7 C8 O4 -33.3(3)
C6 C7 C8 C9 -34.9(4)
C11 C7 C8 C9 -157.3(3)
O4 C8 C9 C10 -81.8(4)
C7 C8 C9 C10 38.4(4)
C8 C9 C10 C14 73.7(4)
C8 C9 C10 C5 -49.5(4)
C8 C9 C10 C1 -166.5(3)
C4 C5 C10 C9 -171.9(3)
C6 C5 C10 C9 60.4(3)
C4 C5 C10 C14 65.9(3)
C6 C5 C10 C14 -61.8(3)
C4 C5 C10 C1 -54.2(3)
C6 C5 C10 C1 178.1(2)
O1 C1 C10 C9 51.6(4)
C2 C1 C10 C9 176.2(3)
O1 C1 C10 C14 172.7(3)
C2 C1 C10 C14 -62.7(4)
O1 C1 C10 C5 -65.1(3)
C2 C1 C10 C5 59.4(3)
C8 C7 C11 C12 28.6(3)
C6 C7 C11 C12 -93.5(3)
C8 C7 C11 C13 145.6(3)
C6 C7 C11 C13 23.5(4)
C8 C7 C11 C1' -94.9(3)
C6 C7 C11 C1' 143.0(3)
C8 O4 C12 O3 176.2(3)
C8 O4 C12 C11 -6.3(3)
C7 C11 C12 O3 162.5(3)
C13 C11 C12 O3 38.1(4)
C1' C11 C12 O3 -74.5(4)
C7 C11 C12 O4 -14.8(3)
C13 C11 C12 O4 -139.2(3)
C1' C11 C12 O4 108.2(3)
C12 C11 C13 C3' -120.8(3)
C7 C11 C13 C3' 125.9(3)
C1' C11 C13 C3' 0.3(3)
C12 C11 C1' C10' -47.8(4)
C7 C11 C1' C10' 67.8(3)
C13 C11 C1' C10' -163.8(3)
C12 C11 C1' C2' 80.4(3)
C7 C11 C1' C2' -164.0(3)
C13 C11 C1' C2' -35.6(3)
C12 C11 C1' C5' -177.1(2)
C7 C11 C1' C5' -61.5(3)
C13 C11 C1' C5' 66.9(3)
C10' C1' C2' C3' -173.3(3)
C5' C1' C2' C3' -47.8(3)
C11 C1' C2' C3' 56.9(3)
C1' C2' C3' C4' 50.0(3)
C1' C2' C3' C13 -57.8(3)
C11 C13 C3' C4' -69.4(3)
C11 C13 C3' C2' 35.8(3)
C2' C3' C4' C5' -34.0(3)
C13 C3' C4' C5' 71.1(3)
C2' C3' C4' C15' 153.4(3)
C13 C3' C4' C15' -101.4(3)
C15' C4' C5' C6' -3.8(5)
C3' C4' C5' C6' -175.5(3)
C15' C4' C5' C1' 173.5(3)
C3' C4' C5' C1' 1.8(3)
C10' C1' C5' C4' 156.7(2)
C2' C1' C5' C4' 30.5(3)
C11 C1' C5' C4' -71.9(3)
C10' C1' C5' C6' -26.1(4)
C2' C1' C5' C6' -152.3(3)
C11 C1' C5' C6' 105.3(3)
C4' C5' C6' C7' -135.6(3)
C1' C5' C6' C7' 47.7(4)
C5' C6' C7' C11' 144.6(3)
C5' C6' C7' C8' 27.6(4)
C12' O6 C8' C9' -144.0(3)
C12' O6 C8' C7' -22.1(4)
C11' C7' C8' O6 25.5(3)
C6' C7' C8' O6 150.7(3)
C11' C7' C8' C9' 144.8(3)
C6' C7' C8' C9' -89.9(3)
O6 C8' C9' C10' 153.6(3)
C7' C8' C9' C10' 36.5(4)
C2' C1' C10' C14' -59.4(4)
C5' C1' C10' C14' -176.5(3)
C11 C1' C10' C14' 60.5(4)
C2' C1' C10' C9' 63.0(4)
C5' C1' C10' C9' -54.0(3)
C11 C1' C10' C9' -177.1(3)
C8' C9' C10' C14' 178.4(3)
C8' C9' C10' C1' 51.8(4)
C8' C7' C11' C13' 160.3(5)
C6' C7' C11' C13' 38.1(6)
C8' C7' C11' C12' -20.5(4)
C6' C7' C11' C12' -142.7(3)
C8' O6 C12' O5 -171.2(4)
C8' O6 C12' C11' 8.9(4)
C13' C11' C12' O5 7.5(7)
C7' C11' C12' O5 -171.8(4)
C13' C11' C12' O6 -172.6(4)
C7' C11' C12' O6 8.1(4)

loop_
_platon_squeeze_void_nr
_platon_squeeze_void_average_x
_platon_squeeze_void_average_y
_platon_squeeze_void_average_z
_platon_squeeze_void_volume
_platon_squeeze_void_count_electrons
_platon_squeeze_void_content
1 0.190 0.190 1.000 134 20 ' '
2 0.309 0.690 0.750 133 20 ' '
3 0.690 0.310 0.250 134 20 ' '
4 0.809 0.810 0.500 133 20 ' '
